data_4077320
loop_
_publ_author_name
'Huang, Jui-Hsien'
'Chi, Liang-Sheng'
'Yu, Ru-Ching'
'Jiang, George J.'
'Yang, Wei-Ta'
'Lee, Gene-Hsiang'
'Peng, Shie-Ming'

_publ_section_title
;
 Zirconium Complexes Containing Bidentate Pyrrole Ligands:&#x00A0;
 Synthesis, Structural Characterization, and Ethylene Polymerization
;
_journal_issue 26
_journal_name_full Organometallics
_journal_page_first 5788
_journal_paper_doi 10.1021/om010198b
_journal_volume 20
_journal_year 2001
_chemical_formula_sum 'C21 H33 Cl N6 Zr'
_chemical_formula_weight 496.20
_chemical_name_systematic
; 
 ? 
;
_space_group_IT_number 4
_symmetry_cell_setting monoclinic
_symmetry_space_group_name_Hall 'P 2yb'
_symmetry_space_group_name_H-M 'P 1 21 1'
_atom_sites_solution_hydrogens geom
_atom_sites_solution_primary direct
_atom_sites_solution_secondary difmap
_audit_creation_method SHELXL
_cell_angle_alpha 90.00
_cell_angle_beta 104.013(1)
_cell_angle_gamma 90.00
_cell_formula_units_Z 4
_cell_length_a 9.7085(2)
_cell_length_b 13.6008(3)
_cell_length_c 18.1659(4)
_cell_measurement_reflns_used 5835
_cell_measurement_temperature 150(1)
_cell_volume 2327.30(9)
_computing_cell_refinement 'Siemens SAINT'
_computing_data_collection 'Siemens SMART'
_computing_data_reduction 'Siemens SAINT'
_computing_molecular_graphics 'Siemens SHELXTL'
_computing_publication_material 'Siemens SHELXTL'
_computing_structure_refinement 'SHELXL-93 (Sheldrick, 1993)'
_computing_structure_solution 'SHELXS-86 (Sheldrick, 1990)'
_diffrn_ambient_temperature 150(1)
_diffrn_measurement_device 'Siemens SMART CCD'
_diffrn_measurement_method '\w scans'
_diffrn_radiation_monochromator graphite
_diffrn_radiation_source 'fine-focus sealed tube'
_diffrn_radiation_type MoK\a
_diffrn_radiation_wavelength 0.71073
_diffrn_reflns_av_R_equivalents 0.0274
_diffrn_reflns_av_sigmaI/netI 0.0520
_diffrn_reflns_limit_h_max 12
_diffrn_reflns_limit_h_min -11
_diffrn_reflns_limit_k_max 17
_diffrn_reflns_limit_k_min -17
_diffrn_reflns_limit_l_max 22
_diffrn_reflns_limit_l_min -23
_diffrn_reflns_number 15213
_diffrn_reflns_theta_max 27.50
_diffrn_reflns_theta_min 1.16
_diffrn_standards_decay_% 0
_exptl_absorpt_coefficient_mu 0.606
_exptl_absorpt_correction_T_max 0.8944
_exptl_absorpt_correction_T_min 0.7419
_exptl_absorpt_correction_type ' empirical used sadabs'
_exptl_crystal_colour light-brown
_exptl_crystal_density_diffrn 1.416
_exptl_crystal_density_meas ?
_exptl_crystal_description plate
_exptl_crystal_F_000 1032
_exptl_crystal_size_max 0.35
_exptl_crystal_size_mid 0.30
_exptl_crystal_size_min 0.12
_refine_diff_density_max 0.281
_refine_diff_density_min -0.312
_refine_diff_density_rms 0.058
_refine_ls_abs_structure_details 'Flack H D (1983), Acta Cryst. A39, 876-881'
_refine_ls_abs_structure_Flack -0.04(2)
_refine_ls_extinction_coef 0.0024(2)
_refine_ls_extinction_expression Fc^*^=kFc[1+0.001xFc^2^\l^3^/sin(2\q)]^-1/4^
_refine_ls_extinction_method SHELXL
_refine_ls_goodness_of_fit_all 1.016
_refine_ls_goodness_of_fit_obs 1.026
_refine_ls_matrix_type full
_refine_ls_number_parameters 524
_refine_ls_number_reflns 10432
_refine_ls_number_restraints 1
_refine_ls_restrained_S_all 1.016
_refine_ls_restrained_S_obs 1.026
_refine_ls_R_factor_all 0.0407
_refine_ls_R_factor_obs 0.0335
_refine_ls_shift/esd_max 0.004
_refine_ls_shift/esd_mean 0.000
_refine_ls_structure_factor_coef Fsqd
_refine_ls_weighting_details 'w=1/[\s^2^(Fo^2^)+(0.0212P)^2^+0.3368P] where P=(Fo^2^+2Fc^2^)/3'
_refine_ls_weighting_scheme calc
_refine_ls_wR_factor_all 0.0627
_refine_ls_wR_factor_obs 0.0601
_reflns_number_observed 9444
_reflns_number_total 10434
_reflns_observed_criterion >2sigma(I)
_cod_data_source_file om010198b.cif
_cod_data_source_block ic7249
_cod_depositor_comments
;
The following automatic conversions were performed:

'_symmetry_cell_setting' value 'Monoclinic' changed to 'monoclinic'
according to /home/saulius/struct/CIF-dictionaries/cif_core.dic
dictionary named 'cif_core.dic' version 2.4.2 from 2011-04-26.

Automatic conversion script
Id: cif_fix_values 1715 2011-07-08 13:25:40Z adriana 

The following automatic conversions were performed:

'_exptl_crystal_density_meas' value 'not_measured' was changed to '?'
- the value is perceived as not measured.

Automatic conversion script
Id: cif_fix_values 3008 2015-01-20 13:52:24Z robertas 

The following automatic conversions were performed:

'_refine_ls_weighting_scheme' value 'calc
w=1/[\s^2^(Fo^2^)+(0.0212P)^2^+0.3368P] where P=(Fo^2^+2Fc^2^)/3' was
changed to 'calc'. New tag '_refine_ls_weighting_details' was
created. The value of the new tag was set to
'w=1/[\s^2^(Fo^2^)+(0.0212P)^2^+0.3368P] where P=(Fo^2^+2Fc^2^)/3'.

Automatic conversion script
Id: cif_fix_values 3143 2015-03-26 13:38:13Z robertas 
;
_cod_original_sg_symbol_H-M P2(1)
_cod_database_code 4077320

loop_
_symmetry_equiv_pos_as_xyz
'x, y, z'
'-x, y+1/2, -z'

loop_
_atom_site_aniso_label
_atom_site_aniso_U_11
_atom_site_aniso_U_22
_atom_site_aniso_U_33
_atom_site_aniso_U_23
_atom_site_aniso_U_13
_atom_site_aniso_U_12
Zr1 0.01991(13) 0.01722(13) 0.02431(14) -0.00110(12) 0.00753(11) -0.00092(11)
Zr2 0.01894(13) 0.01677(13) 0.02155(13) 0.00031(12) 0.00539(10) -0.00015(11)
Cl1 0.0345(4) 0.0232(4) 0.0561(5) -0.0113(3) 0.0130(4) -0.0001(3)
Cl2 0.0361(4) 0.0229(4) 0.0398(4) 0.0090(3) 0.0125(3) 0.0070(3)
N1 0.0189(12) 0.0238(12) 0.0259(13) -0.0048(10) 0.0069(10) -0.0036(10)
N2 0.0235(12) 0.0260(12) 0.0366(14) -0.0070(14) 0.0121(10) 0.0007(12)
N3 0.0263(13) 0.0203(12) 0.0276(13) -0.0025(11) 0.0058(11) -0.0044(10)
N4 0.0290(13) 0.0237(14) 0.0318(14) -0.0032(11) 0.0072(11) -0.0078(10)
N5 0.0212(12) 0.0251(14) 0.0279(13) -0.0001(11) 0.0082(10) 0.0031(10)
N6 0.0306(15) 0.032(2) 0.040(2) 0.0127(13) 0.0074(13) 0.0037(12)
N7 0.0220(12) 0.0207(12) 0.0239(12) 0.0001(10) 0.0057(10) -0.0013(9)
N8 0.0230(12) 0.0279(13) 0.0327(13) 0.0037(14) 0.0077(10) 0.0031(12)
N9 0.0239(12) 0.0208(12) 0.0259(13) -0.0021(10) 0.0093(10) -0.0036(10)
N10 0.0261(13) 0.0222(14) 0.0334(14) 0.0024(11) 0.0121(11) -0.0019(10)
N11 0.0243(12) 0.0236(14) 0.0267(13) 0.0000(10) 0.0078(10) 0.0006(10)
N12 0.0333(15) 0.0213(13) 0.0292(14) -0.0063(11) 0.0110(12) 0.0017(11)
C1 0.026(2) 0.030(2) 0.028(2) -0.0039(13) 0.0076(13) 0.0015(13)
C2 0.031(2) 0.030(2) 0.030(2) -0.0067(14) 0.0051(13) -0.0001(13)
C3 0.023(2) 0.027(2) 0.034(2) 0.0021(14) 0.0018(13) -0.0039(12)
C4 0.0189(14) 0.0230(14) 0.0240(14) 0.0033(12) 0.0037(11) 0.0003(11)
C5 0.021(2) 0.026(2) 0.034(2) -0.0037(14) 0.0075(13) -0.0013(12)
C6 0.029(2) 0.029(2) 0.069(3) -0.002(2) 0.012(2) 0.0046(14)
C7 0.039(2) 0.056(3) 0.053(2) -0.026(2) 0.027(2) -0.013(2)
C8 0.029(2) 0.024(2) 0.038(2) 0.0046(14) 0.0022(14) -0.0068(13)
C9 0.048(2) 0.038(2) 0.041(2) 0.014(2) 0.001(2) -0.013(2)
C10 0.043(2) 0.047(2) 0.030(2) 0.015(2) -0.002(2) -0.010(2)
C11 0.030(2) 0.028(2) 0.028(2) 0.0012(14) 0.0058(14) -0.0049(13)
C12 0.037(2) 0.033(2) 0.0241(15) -0.0042(15) 0.0055(12) -0.008(2)
C13 0.026(2) 0.039(2) 0.039(2) 0.001(2) -0.0002(15) 0.0040(14)
C14 0.035(2) 0.032(2) 0.053(2) -0.002(2) 0.005(2) -0.0161(14)
C15 0.025(2) 0.029(2) 0.037(2) -0.0095(14) 0.0070(14) 0.0012(13)
C16 0.025(2) 0.051(2) 0.037(2) -0.016(2) 0.0073(15) 0.006(2)
C17 0.035(2) 0.061(2) 0.038(2) 0.008(2) 0.0207(14) -0.002(2)
C18 0.024(2) 0.033(2) 0.031(2) 0.0046(14) 0.0094(13) -0.0032(13)
C19 0.033(2) 0.037(2) 0.045(2) 0.016(2) 0.0140(14) -0.006(2)
C20 0.045(2) 0.062(3) 0.037(2) 0.013(2) -0.005(2) -0.007(2)
C21 0.045(2) 0.040(2) 0.078(3) 0.028(2) 0.020(2) 0.018(2)
C22 0.029(2) 0.021(2) 0.027(2) -0.0012(12) 0.0073(13) 0.0024(12)
C23 0.043(2) 0.024(2) 0.030(2) 0.0032(14) 0.0155(15) -0.0025(14)
C24 0.031(2) 0.027(2) 0.038(2) -0.0010(14) 0.0170(15) -0.0063(13)
C25 0.0278(14) 0.0230(14) 0.0296(14) -0.0030(15) 0.0114(12) -0.0039(14)
C26 0.0193(14) 0.030(2) 0.033(2) -0.0003(14) 0.0084(13) -0.0019(12)
C27 0.030(2) 0.034(2) 0.057(2) 0.000(2) 0.020(2) 0.0065(14)
C28 0.023(2) 0.055(2) 0.044(2) 0.015(2) -0.0027(14) 0.002(2)
C29 0.031(2) 0.022(2) 0.033(2) -0.0056(14) 0.0121(14) -0.0055(13)
C30 0.033(2) 0.037(2) 0.048(2) -0.020(2) 0.013(2) -0.0081(15)
C31 0.030(2) 0.046(2) 0.027(2) -0.0104(15) 0.0068(13) 0.0028(15)
C32 0.026(2) 0.030(2) 0.025(2) -0.0003(13) 0.0100(13) 0.0027(13)
C33 0.039(2) 0.034(2) 0.0246(14) 0.000(2) 0.0123(13) 0.003(2)
C34 0.031(2) 0.038(2) 0.041(2) -0.002(2) 0.019(2) 0.0016(14)
C35 0.042(2) 0.029(2) 0.059(2) 0.004(2) 0.025(2) -0.013(2)
C36 0.028(2) 0.030(2) 0.039(2) 0.0048(14) 0.0149(14) 0.0064(13)
C37 0.023(2) 0.055(2) 0.043(2) 0.013(2) 0.0080(15) 0.013(2)
C38 0.025(2) 0.060(2) 0.038(2) -0.011(2) -0.0027(13) 0.003(2)
C39 0.025(2) 0.035(2) 0.032(2) -0.0056(14) 0.0074(13) -0.0057(13)
C40 0.034(2) 0.026(2) 0.040(2) -0.0110(14) 0.0092(14) -0.0097(13)
C41 0.044(2) 0.036(2) 0.028(2) -0.0051(15) 0.0161(15) -0.0057(15)
C42 0.044(2) 0.023(2) 0.051(2) -0.010(2) 0.016(2) 0.003(2)

loop_
_atom_site_label
_atom_site_type_symbol
_atom_site_fract_x
_atom_site_fract_y
_atom_site_fract_z
_atom_site_U_iso_or_equiv
_atom_site_thermal_displace_type
_atom_site_occupancy
_atom_site_calc_flag
_atom_site_refinement_flags
Zr1 Zr 0.78095(3) 0.47625(2) 0.980459(15) 0.02011(7) Uani 1 d .
Zr2 Zr 0.80608(3) 0.11873(2) 0.518914(14) 0.01900(6) Uani 1 d .
Cl1 Cl 0.75950(8) 0.64406(5) 1.02675(5) 0.0376(2) Uani 1 d .
Cl2 Cl 0.73650(8) 0.28374(5) 0.46743(4) 0.0323(2) Uani 1 d .
N1 N 0.6565(2) 0.3637(2) 0.90731(13) 0.0226(5) Uani 1 d .
N2 N 0.5315(2) 0.4775(2) 0.99709(14) 0.0279(5) Uani 1 d .
N3 N 0.8068(2) 0.3657(2) 1.06655(14) 0.0249(5) Uani 1 d .
N4 N 1.0109(3) 0.4989(2) 1.08257(14) 0.0282(6) Uani 1 d .
N5 N 0.9359(2) 0.4502(2) 0.91587(14) 0.0244(6) Uani 1 d .
N6 N 0.7261(3) 0.5895(2) 0.8525(2) 0.0343(7) Uani 1 d .
N7 N 0.7504(2) 0.0050(2) 0.59222(13) 0.0222(5) Uani 1 d .
N8 N 0.5398(2) 0.1190(2) 0.50442(13) 0.0277(5) Uani 1 d .
N9 N 0.7518(2) 0.0089(2) 0.43167(14) 0.0230(5) Uani 1 d .
N10 N 0.9458(2) 0.1397(2) 0.41713(14) 0.0264(6) Uani 1 d .
N11 N 1.0207(2) 0.0954(2) 0.58354(14) 0.0246(6) Uani 1 d .
N12 N 0.8594(3) 0.2336(2) 0.64186(14) 0.0273(6) Uani 1 d .
C1 C 0.6841(3) 0.3069(2) 0.8495(2) 0.0275(7) Uani 1 d .
H1A H 0.7696(3) 0.3088(2) 0.8329(2) 0.033 Uiso 1 calc R
C2 C 0.5704(3) 0.2472(2) 0.8195(2) 0.0308(7) Uani 1 d .
H2A H 0.5632(3) 0.2012(2) 0.7795(2) 0.037 Uiso 1 calc R
C3 C 0.4656(3) 0.2677(2) 0.8599(2) 0.0289(7) Uani 1 d .
H3A H 0.3744(3) 0.2383(2) 0.8519(2) 0.035 Uiso 1 calc R
C4 C 0.5210(3) 0.3379(2) 0.9127(2) 0.0222(6) Uani 1 d .
C5 C 0.4705(3) 0.3773(2) 0.9779(2) 0.0267(7) Uani 1 d .
H5A H 0.5008(3) 0.3332(2) 1.0222(2) 0.032 Uiso 1 calc R
H5B H 0.3656(3) 0.3807(2) 0.9645(2) 0.032 Uiso 1 calc R
C6 C 0.4414(3) 0.5481(2) 0.9448(2) 0.0422(9) Uani 1 d .
H6A H 0.4460(3) 0.5338(2) 0.8926(2) 0.063 Uiso 1 calc R
H6B H 0.4754(3) 0.6152(2) 0.9582(2) 0.063 Uiso 1 calc R
H6C H 0.3430(3) 0.5422(2) 0.9490(2) 0.063 Uiso 1 calc R
C7 C 0.5236(4) 0.4999(3) 1.0761(2) 0.0469(10) Uani 1 d .
H7A H 0.5831(4) 0.4534(3) 1.1111(2) 0.070 Uiso 1 calc R
H7B H 0.4251(4) 0.4941(3) 1.0800(2) 0.070 Uiso 1 calc R
H7C H 0.5575(4) 0.5670(3) 1.0892(2) 0.070 Uiso 1 calc R
C8 C 0.7559(3) 0.2711(2) 1.0702(2) 0.0316(7) Uani 1 d .
H8A H 0.7056(3) 0.2343(2) 1.0277(2) 0.038 Uiso 1 calc R
C9 C 0.7881(4) 0.2380(3) 1.1435(2) 0.0441(9) Uani 1 d .
H9A H 0.7642(4) 0.1759(3) 1.1608(2) 0.053 Uiso 1 calc R
C10 C 0.8646(4) 0.3149(3) 1.1886(2) 0.0420(9) Uani 1 d .
H10A H 0.9015(4) 0.3138(3) 1.2420(2) 0.050 Uiso 1 calc R
C11 C 0.8751(3) 0.3899(2) 1.1412(2) 0.0288(7) Uani 1 d .
C12 C 0.9549(3) 0.4852(2) 1.1517(2) 0.0317(7) Uani 1 d .
H12A H 0.8912(3) 0.5402(2) 1.1570(2) 0.038 Uiso 1 calc R
H12B H 1.0340(3) 0.4827(2) 1.1978(2) 0.038 Uiso 1 calc R
C13 C 1.1186(3) 0.4213(2) 1.0824(2) 0.0358(8) Uani 1 d .
H13A H 1.0736(3) 0.3564(2) 1.0797(2) 0.054 Uiso 1 calc R
H13B H 1.1944(3) 0.4259(2) 1.1290(2) 0.054 Uiso 1 calc R
H13C H 1.1589(3) 0.4302(2) 1.0383(2) 0.054 Uiso 1 calc R
C14 C 1.0861(4) 0.5942(2) 1.0866(2) 0.0409(9) Uani 1 d .
H14A H 1.0191(4) 0.6480(2) 1.0869(2) 0.061 Uiso 1 calc R
H14B H 1.1268(4) 0.6010(2) 1.0425(2) 0.061 Uiso 1 calc R
H14C H 1.1623(4) 0.5967(2) 1.1332(2) 0.061 Uiso 1 calc R
C15 C 1.0188(3) 0.3684(2) 0.9097(2) 0.0304(7) Uani 1 d .
H15A H 1.0259(3) 0.3111(2) 0.9403(2) 0.037 Uiso 1 calc R
C16 C 1.0879(3) 0.3821(3) 0.8541(2) 0.0377(8) Uani 1 d .
H16A H 1.1509(3) 0.3371(3) 0.8391(2) 0.045 Uiso 1 calc R
C17 C 1.0483(3) 0.4759(3) 0.8225(2) 0.0426(8) Uani 1 d .
H17A H 1.0798(3) 0.5061(3) 0.7823(2) 0.051 Uiso 1 calc R
C18 C 0.9566(3) 0.5148(2) 0.8608(2) 0.0292(7) Uani 1 d .
C19 C 0.8764(3) 0.6095(3) 0.8520(2) 0.0378(8) Uani 1 d .
H19A H 0.9194(3) 0.6546(3) 0.8941(2) 0.045 Uiso 1 calc R
H19B H 0.8808(3) 0.6414(3) 0.8036(2) 0.045 Uiso 1 calc R
C20 C 0.6579(4) 0.5338(3) 0.7839(2) 0.0502(10) Uani 1 d .
H20A H 0.5588(4) 0.5204(3) 0.7840(2) 0.075 Uiso 1 calc R
H20B H 0.7083(4) 0.4715(3) 0.7831(2) 0.075 Uiso 1 calc R
H20C H 0.6613(4) 0.5723(3) 0.7388(2) 0.075 Uiso 1 calc R
C21 C 0.6528(4) 0.6867(3) 0.8482(3) 0.0533(11) Uani 1 d .
H21A H 0.6960(4) 0.7257(3) 0.8932(3) 0.080 Uiso 1 calc R
H21B H 0.5520(4) 0.6764(3) 0.8459(3) 0.080 Uiso 1 calc R
H21C H 0.6626(4) 0.7218(3) 0.8026(3) 0.080 Uiso 1 calc R
C22 C 0.8323(3) -0.0514(2) 0.6495(2) 0.0257(7) Uani 1 d .
H22A H 0.9330(3) -0.0498(2) 0.6645(2) 0.031 Uiso 1 calc R
C23 C 0.7481(3) -0.1102(2) 0.6817(2) 0.0311(7) Uani 1 d .
H23A H 0.7793(3) -0.1558(2) 0.7218(2) 0.037 Uiso 1 calc R
C24 C 0.6055(3) -0.0897(2) 0.6435(2) 0.0309(7) Uani 1 d .
H24A H 0.5226(3) -0.1185(2) 0.6533(2) 0.037 Uiso 1 calc R
C25 C 0.6107(3) -0.0204(2) 0.5897(2) 0.0260(6) Uani 1 d .
C26 C 0.4981(3) 0.0187(2) 0.5255(2) 0.0271(7) Uani 1 d .
H26A H 0.4068(3) 0.0225(2) 0.5405(2) 0.033 Uiso 1 calc R
H26B H 0.4856(3) -0.0259(2) 0.4813(2) 0.033 Uiso 1 calc R
C27 C 0.4973(4) 0.1904(2) 0.5561(2) 0.0386(8) Uani 1 d .
H27A H 0.5499(4) 0.1770(2) 0.6083(2) 0.058 Uiso 1 calc R
H27B H 0.3952(4) 0.1843(2) 0.5523(2) 0.058 Uiso 1 calc R
H27C H 0.5185(4) 0.2572(2) 0.5419(2) 0.058 Uiso 1 calc R
C28 C 0.4606(3) 0.1391(3) 0.4255(2) 0.0428(9) Uani 1 d .
H28A H 0.4889(3) 0.0917(3) 0.3913(2) 0.064 Uiso 1 calc R
H28B H 0.4818(3) 0.2059(3) 0.4113(2) 0.064 Uiso 1 calc R
H28C H 0.3585(3) 0.1330(3) 0.4217(2) 0.064 Uiso 1 calc R
C29 C 0.6951(3) -0.0852(2) 0.4280(2) 0.0281(7) Uani 1 d .
H29A H 0.6805(3) -0.1213(2) 0.4703(2) 0.034 Uiso 1 calc R
C30 C 0.6632(3) -0.1185(3) 0.3553(2) 0.0386(8) Uani 1 d .
H30A H 0.6222(3) -0.1802(3) 0.3380(2) 0.046 Uiso 1 calc R
C31 C 0.7030(3) -0.0433(2) 0.3097(2) 0.0341(8) Uani 1 d .
H31A H 0.6943(3) -0.0455(2) 0.2565(2) 0.041 Uiso 1 calc R
C32 C 0.7561(3) 0.0322(2) 0.3575(2) 0.0266(7) Uani 1 d .
C33 C 0.8294(3) 0.1263(3) 0.3468(2) 0.0319(7) Uani 1 d .
H33A H 0.8690(3) 0.1222(3) 0.3016(2) 0.038 Uiso 1 calc R
H33B H 0.7620(3) 0.1821(3) 0.3402(2) 0.038 Uiso 1 calc R
C34 C 1.0523(3) 0.0619(2) 0.4184(2) 0.0349(8) Uani 1 d .
H34A H 1.0084(3) -0.0026(2) 0.4205(2) 0.052 Uiso 1 calc R
H34B H 1.1312(3) 0.0703(2) 0.4632(2) 0.052 Uiso 1 calc R
H34C H 1.0879(3) 0.0663(2) 0.3725(2) 0.052 Uiso 1 calc R
C35 C 1.0187(4) 0.2357(2) 0.4140(2) 0.0412(9) Uani 1 d .
H35A H 0.9513(4) 0.2896(2) 0.4131(2) 0.062 Uiso 1 calc R
H35B H 1.0547(4) 0.2383(2) 0.3681(2) 0.062 Uiso 1 calc R
H35C H 1.0980(4) 0.2423(2) 0.4589(2) 0.062 Uiso 1 calc R
C36 C 1.1104(3) 0.0139(2) 0.5932(2) 0.0313(7) Uani 1 d .
H36A H 1.0931(3) -0.0442(2) 0.5634(2) 0.038 Uiso 1 calc R
C37 C 1.2258(3) 0.0293(3) 0.6511(2) 0.0404(8) Uani 1 d .
H37A H 1.3018(3) -0.0153(3) 0.6690(2) 0.049 Uiso 1 calc R
C38 C 1.2117(3) 0.1248(3) 0.6799(2) 0.0427(8) Uani 1 d .
H38A H 1.2766(3) 0.1566(3) 0.7205(2) 0.051 Uiso 1 calc R
C39 C 1.0869(3) 0.1618(2) 0.6380(2) 0.0305(7) Uani 1 d .
C40 C 1.0109(3) 0.2560(2) 0.6437(2) 0.0333(7) Uani 1 d .
H40A H 1.0160(3) 0.2996(2) 0.6008(2) 0.040 Uiso 1 calc R
H40B H 1.0563(3) 0.2900(2) 0.6916(2) 0.040 Uiso 1 calc R
C41 C 0.8546(4) 0.1780(2) 0.7114(2) 0.0346(8) Uani 1 d .
H41A H 0.9009(4) 0.1140(2) 0.7107(2) 0.052 Uiso 1 calc R
H41B H 0.7555(4) 0.1679(2) 0.7132(2) 0.052 Uiso 1 calc R
H41C H 0.9042(4) 0.2152(2) 0.7562(2) 0.052 Uiso 1 calc R
C42 C 0.7878(4) 0.3297(2) 0.6460(2) 0.0386(8) Uani 1 d .
H42A H 0.7888(4) 0.3688(2) 0.6008(2) 0.058 Uiso 1 calc R
H42B H 0.8381(4) 0.3654(2) 0.6914(2) 0.058 Uiso 1 calc R
H42C H 0.6894(4) 0.3182(2) 0.6484(2) 0.058 Uiso 1 calc R

loop_
_atom_type_symbol
_atom_type_description
_atom_type_scat_dispersion_real
_atom_type_scat_dispersion_imag
_atom_type_scat_source
C C 0.0033 0.0016 'International Tables Vol C Tables 4.2.6.8 and 6.1.1.4'
H H 0.0000 0.0000 'International Tables Vol C Tables 4.2.6.8 and 6.1.1.4'
N N 0.0061 0.0033 'International Tables Vol C Tables 4.2.6.8 and 6.1.1.4'
Cl Cl 0.1484 0.1585 'International Tables Vol C Tables 4.2.6.8 and 6.1.1.4'
Zr Zr -2.9673 0.5597 'International Tables Vol C Tables 4.2.6.8 and 6.1.1.4'

loop_
_geom_angle_atom_site_label_1
_geom_angle_atom_site_label_2
_geom_angle_atom_site_label_3
_geom_angle
N3 Zr1 N5 108.03(9)
N3 Zr1 N1 84.39(9)
N5 Zr1 N1 84.83(9)
N3 Zr1 Cl1 114.00(7)
N5 Zr1 Cl1 117.91(7)
N1 Zr1 Cl1 140.97(6)
N3 Zr1 N2 82.11(9)
N5 Zr1 N2 152.79(9)
N1 Zr1 N2 70.80(8)
Cl1 Zr1 N2 77.80(7)
N3 Zr1 N4 68.06(8)
N5 Zr1 N4 79.16(9)
N1 Zr1 N4 141.52(8)
Cl1 Zr1 N4 76.76(6)
N2 Zr1 N4 127.65(8)
N3 Zr1 N6 169.24(9)
N5 Zr1 N6 69.29(9)
N1 Zr1 N6 84.98(9)
Cl1 Zr1 N6 75.67(6)
N2 Zr1 N6 95.95(8)
N4 Zr1 N6 120.43(8)
N9 Zr2 N11 109.38(9)
N9 Zr2 N7 84.55(9)
N11 Zr2 N7 85.02(8)
N9 Zr2 Cl2 110.96(7)
N11 Zr2 Cl2 118.81(7)
N7 Zr2 Cl2 142.05(6)
N9 Zr2 N8 82.10(9)
N11 Zr2 N8 152.25(8)
N7 Zr2 N8 70.66(8)
Cl2 Zr2 N8 77.29(6)
N9 Zr2 N10 67.84(8)
N11 Zr2 N10 78.37(8)
N7 Zr2 N10 140.25(8)
Cl2 Zr2 N10 76.63(6)
N8 Zr2 N10 129.07(8)
N9 Zr2 N12 170.57(8)
N11 Zr2 N12 70.38(8)
N7 Zr2 N12 86.05(8)
Cl2 Zr2 N12 76.38(6)
N8 Zr2 N12 94.15(8)
N10 Zr2 N12 120.63(8)
C1 N1 C4 105.9(2)
C1 N1 Zr1 132.3(2)
C4 N1 Zr1 121.8(2)
C6 N2 C7 109.0(3)
C6 N2 C5 107.7(2)
C7 N2 C5 107.6(2)
C6 N2 Zr1 111.4(2)
C7 N2 Zr1 113.2(2)
C5 N2 Zr1 107.7(2)
C8 N3 C11 105.2(3)
C8 N3 Zr1 135.0(2)
C11 N3 Zr1 119.2(2)
C14 N4 C13 106.5(2)
C14 N4 C12 110.0(2)
C13 N4 C12 108.2(2)
C14 N4 Zr1 118.4(2)
C13 N4 Zr1 113.9(2)
C12 N4 Zr1 99.4(2)
C18 N5 C15 105.2(2)
C18 N5 Zr1 122.3(2)
C15 N5 Zr1 132.0(2)
C20 N6 C19 109.2(3)
C20 N6 C21 107.5(3)
C19 N6 C21 107.0(3)
C20 N6 Zr1 112.7(2)
C19 N6 Zr1 96.9(2)
C21 N6 Zr1 122.4(2)
C22 N7 C25 105.5(2)
C22 N7 Zr2 131.9(2)
C25 N7 Zr2 122.5(2)
C27 N8 C28 109.6(3)
C27 N8 C26 107.5(2)
C28 N8 C26 107.8(2)
C27 N8 Zr2 111.7(2)
C28 N8 Zr2 112.3(2)
C26 N8 Zr2 107.7(2)
C29 N9 C32 105.5(2)
C29 N9 Zr2 134.4(2)
C32 N9 Zr2 119.7(2)
C34 N10 C35 106.9(2)
C34 N10 C33 107.9(2)
C35 N10 C33 109.9(3)
C34 N10 Zr2 113.6(2)
C35 N10 Zr2 117.6(2)
C33 N10 Zr2 100.4(2)
C39 N11 C36 105.2(2)
C39 N11 Zr2 121.1(2)
C36 N11 Zr2 132.7(2)
C41 N12 C42 107.0(2)
C41 N12 C40 108.6(2)
C42 N12 C40 106.8(2)
C41 N12 Zr2 112.0(2)
C42 N12 Zr2 123.8(2)
C40 N12 Zr2 97.4(2)
C2 C1 N1 110.3(3)
C1 C2 C3 106.7(3)
C4 C3 C2 106.9(3)
C3 C4 N1 110.2(3)
C3 C4 C5 131.3(3)
N1 C4 C5 117.8(2)
C4 C5 N2 109.0(2)
C9 C8 N3 110.6(3)
C8 C9 C10 106.4(3)
C11 C10 C9 107.3(3)
C10 C11 N3 110.4(3)
C10 C11 C12 133.4(3)
N3 C11 C12 115.9(3)
N4 C12 C11 106.4(2)
C16 C15 N5 110.5(3)
C15 C16 C17 107.0(3)
C18 C17 C16 106.9(3)
C17 C18 N5 110.5(3)
C17 C18 C19 132.0(3)
N5 C18 C19 117.5(3)
N6 C19 C18 109.2(3)
C23 C22 N7 110.6(3)
C22 C23 C24 106.8(3)
C25 C24 C23 106.5(3)
C24 C25 N7 110.6(3)
C24 C25 C26 131.1(3)
N7 C25 C26 117.6(2)
C25 C26 N8 109.4(2)
C30 C29 N9 110.3(3)
C29 C30 C31 107.2(3)
C32 C31 C30 106.6(3)
C31 C32 N9 110.4(3)
C31 C32 C33 132.8(3)
N9 C32 C33 116.3(3)
N10 C33 C32 106.1(2)
C37 C36 N11 110.4(3)
C36 C37 C38 107.0(3)
C39 C38 C37 106.4(3)
C38 C39 N11 110.9(3)
C38 C39 C40 131.7(3)
N11 C39 C40 117.4(3)
C39 C40 N12 108.9(2)

loop_
_geom_bond_atom_site_label_1
_geom_bond_atom_site_label_2
_geom_bond_distance
Zr1 N3 2.140(2)
Zr1 N5 2.150(2)
Zr1 N1 2.189(2)
Zr1 Cl1 2.4585(8)
Zr1 N2 2.512(2)
Zr1 N4 2.552(2)
Zr1 N6 2.731(3)
Zr2 N9 2.149(2)
Zr2 N11 2.153(2)
Zr2 N7 2.193(2)
Zr2 Cl2 2.4621(8)
Zr2 N8 2.534(2)
Zr2 N10 2.560(2)
Zr2 N12 2.671(2)
N1 C1 1.381(4)
N1 C4 1.387(3)
N2 C6 1.479(4)
N2 C7 1.487(4)
N2 C5 1.494(4)
N3 C8 1.386(4)
N3 C11 1.397(4)
N4 C14 1.481(4)
N4 C13 1.487(4)
N4 C12 1.496(4)
N5 C18 1.383(4)
N5 C15 1.394(4)
N6 C20 1.472(4)
N6 C19 1.487(4)
N6 C21 1.495(4)
N7 C22 1.379(4)
N7 C25 1.389(3)
N8 C27 1.477(4)
N8 C28 1.479(4)
N8 C26 1.499(4)
N9 C29 1.389(4)
N9 C32 1.395(4)
N10 C34 1.476(4)
N10 C35 1.493(4)
N10 C33 1.497(4)
N11 C39 1.378(4)
N11 C36 1.394(4)
N12 C41 1.482(4)
N12 C42 1.492(4)
N12 C40 1.495(4)
C1 C2 1.372(4)
C2 C3 1.419(4)
C3 C4 1.368(4)
C4 C5 1.486(4)
C8 C9 1.368(5)
C9 C10 1.422(5)
C10 C11 1.354(4)
C11 C12 1.498(4)
C15 C16 1.354(4)
C16 C17 1.414(5)
C17 C18 1.362(4)
C18 C19 1.493(4)
C22 C23 1.372(4)
C23 C24 1.418(5)
C24 C25 1.368(4)
C25 C26 1.490(4)
C29 C30 1.360(4)
C30 C31 1.426(5)
C31 C32 1.362(4)
C32 C33 1.500(4)
C36 C37 1.354(4)
C37 C38 1.419(5)
C38 C39 1.362(4)
C39 C40 1.494(4)
